data_2021896
loop_
_publ_author_name
'Federicci, R\'emi'
'Baptiste, Benoit'
'Finocchi, Fabio'
'Popa, Florin'
'Brohan, Luc'
'B\'eneut, Keevin'
'Giura, Paola'
'Rousse, Gwena\"elle'
'Descamps-Mandine, Armel'
'Douillard, Thierry'
'Shukla, Abhay'
'Leridon, Brigitte'

_publ_section_title
;
 The crystal structure of Rb2Ti2O5&#x000D;
;
_journal_coeditor_code DK5058SUP1
_journal_issue 6
_journal_name_full 'Acta Crystallographica Section B Structural Science, Crystal Engineering and Materials'
_journal_page_first 1142
_journal_paper_doi 10.1107/S2052520617013646
_journal_volume 73
_journal_year 2017
_chemical_formula_moiety '0.5(O10 Rb4 Ti4)'
_chemical_formula_sum 'O5 Rb2 Ti2'
_chemical_formula_weight 346.74
_space_group_crystal_system monoclinic
_space_group_IT_number 12
_space_group_name_Hall '-C 2y'
_space_group_name_H-M_alt 'C 1 2/m 1'
_atom_sites_solution_primary direct
_audit_creation_date 2016-03-30
_audit_creation_method
;
Olex2 1.2
(compiled 2016.02.19 svn.r3266 for OlexSys, GUI svn.r5155)
;
_audit_update_record
;
2017-04-21 # Formatted by publCIF

;
_cell_angle_alpha 90
_cell_angle_beta 100.308(12)
_cell_angle_gamma 90
_cell_formula_units_Z 2
_cell_length_a 11.3370(13)
_cell_length_b 3.8244(5)
_cell_length_c 6.9946(8)
_cell_measurement_reflns_used 1212
_cell_measurement_temperature 293(2)
_cell_measurement_theta_max 33.1390
_cell_measurement_theta_min 2.9490
_cell_volume 298.37(6)
_computing_cell_refinement 'CrysAlisPro 1.171.38.41 (Rigaku OD, 2015)'
_computing_data_collection 'CrysAlisPro 1.171.38.41 (Rigaku OD, 2015)'
_computing_data_reduction 'CrysAlisPro 1.171.38.41 (Rigaku OD, 2015)'
_computing_molecular_graphics 'Olex2 (Dolomanov et al., 2009)'
_computing_publication_material 'Olex2 (Dolomanov et al., 2009)'
_computing_structure_refinement 'ShelXL (Sheldrick, 2015)'
_computing_structure_solution 'ShelXT (Sheldrick, 2015)'
_diffrn_ambient_temperature 293(2)
_diffrn_detector 'CCD plate'
_diffrn_measured_fraction_theta_full 1.000
_diffrn_measured_fraction_theta_max 1.000
_diffrn_measurement_details
;
List of Runs (angles in degrees, time in seconds):

  # Type    Start    End  Width  t~exp~   \w     \q     \k     \f   Frames
--------------------------------------------------------------------------
  1  \w      0.17  65.17   1.00   20.00    --   26.00 -94.50 145.00   65
  2  \f   -360.01   9.00   1.00   20.00 -12.39  24.00 -49.50    --   369
  3  \w    -33.32  62.68   1.00   20.00    --  -20.00  70.50 -25.00   96
  4  \f    180.35 231.35   1.00   20.00 -28.16 -24.00 140.50    --    51
;
_diffrn_measurement_device 'abstract diffractometer'
_diffrn_measurement_device_type 'Saxi-CrysAlisPro-abstract goniometer imported SAXI images'
_diffrn_measurement_method '\w and \f scans'
_diffrn_orient_matrix_type 'CrysAlisPro convention (1999,Acta A55,543-557)'
_diffrn_orient_matrix_UB_11 0.0325985000
_diffrn_orient_matrix_UB_12 -0.0049140000
_diffrn_orient_matrix_UB_13 0.0964281000
_diffrn_orient_matrix_UB_21 -0.0426986000
_diffrn_orient_matrix_UB_22 -0.1175328000
_diffrn_orient_matrix_UB_23 0.0263517000
_diffrn_orient_matrix_UB_31 0.0340506000
_diffrn_orient_matrix_UB_32 -0.1434629000
_diffrn_orient_matrix_UB_33 -0.0248939000
_diffrn_radiation_monochromator graphite
_diffrn_radiation_probe x-ray
_diffrn_radiation_type MoK\a
_diffrn_radiation_wavelength 0.71073
_diffrn_reflns_av_R_equivalents 0.0212
_diffrn_reflns_av_unetI/netI 0.0155
_diffrn_reflns_Laue_measured_fraction_full 1.000
_diffrn_reflns_Laue_measured_fraction_max 1.000
_diffrn_reflns_limit_h_max 14
_diffrn_reflns_limit_h_min -13
_diffrn_reflns_limit_k_max 3
_diffrn_reflns_limit_k_min -4
_diffrn_reflns_limit_l_max 8
_diffrn_reflns_limit_l_min -8
_diffrn_reflns_number 1389
_diffrn_reflns_point_group_measured_fraction_full 1.000
_diffrn_reflns_point_group_measured_fraction_max 1.000
_diffrn_reflns_theta_full 25.242
_diffrn_reflns_theta_max 26.363
_diffrn_reflns_theta_min 2.960
_diffrn_source 'fine-focus sealed X-ray tube'
_diffrn_source_type 'Enhance (Mo) X-ray Source'
_exptl_absorpt_coefficient_mu 18.824
_exptl_absorpt_correction_T_max 1.00000
_exptl_absorpt_correction_T_min 0.32344
_exptl_absorpt_correction_type multi-scan
_exptl_absorpt_process_details
;
CrysAlisPro 1.171.38.41 (Rigaku Oxford Diffraction, 2015)
Empirical absorption correction using spherical harmonics,
 implemented in SCALE3 ABSPACK scaling algorithm.
;
_exptl_crystal_colour 'clear light colourless'
_exptl_crystal_colour_lustre clear
_exptl_crystal_colour_modifier light
_exptl_crystal_colour_primary colourless
_exptl_crystal_density_diffrn 3.860
_exptl_crystal_description needle
_exptl_crystal_F_000 316
_exptl_crystal_size_max 0.3
_exptl_crystal_size_mid 0.1
_exptl_crystal_size_min 0.05
_refine_diff_density_max 0.678
_refine_diff_density_min -1.447
_refine_diff_density_rms 0.218
_refine_ls_extinction_method none
_refine_ls_goodness_of_fit_ref 1.173
_refine_ls_hydrogen_treatment undef
_refine_ls_matrix_type full
_refine_ls_number_parameters 29
_refine_ls_number_reflns 351
_refine_ls_number_restraints 0
_refine_ls_restrained_S_all 1.173
_refine_ls_R_factor_all 0.0293
_refine_ls_R_factor_gt 0.0279
_refine_ls_shift/su_max 0.000
_refine_ls_shift/su_mean 0.000
_refine_ls_structure_factor_coef Fsqd
_refine_ls_weighting_details 'w=1/[\s^2^(Fo^2^)+(0.0437P)^2^+1.2419P] where P=(Fo^2^+2Fc^2^)/3'
_refine_ls_weighting_scheme calc
_refine_ls_wR_factor_gt 0.0714
_refine_ls_wR_factor_ref 0.0725
_reflns_Friedel_coverage 0.000
_reflns_number_gt 333
_reflns_number_total 351
_reflns_threshold_expression 'I > 2\s(I)'
_cod_data_source_file dk5058sup1.cif
_cod_data_source_block II
_cod_database_code 2021896
_publcif_datablock.id {a1145387-be42-4378-941b-59a9ea0b78fd}

_chemical_oxdiff_formula 'Rb2 Ti2 O5'
_shelx_space_group_comment
;
The symmetry employed for this shelxl refinement is uniquely defined
by the following loop, which should always be used as a source of
symmetry information in preference to the above space-group names.
They are only intended as comments.
;
_reflns_odcompleteness_completeness 100.00
_reflns_odcompleteness_iscentric 1
_reflns_odcompleteness_theta 26.32
_olex2_refinement_description
;
;
_shelx_shelxl_version_number 2014/7
_olex2_submission_special_instructions 'No special instructions were received'
_oxdiff_exptl_absorpt_empirical_details
;
Empirical correction (ABSPACK) includes:
- Absorption correction using spherical harmonics
- Frame scaling
- Detector area scaling
;
_oxdiff_exptl_absorpt_empirical_full_max 2.704
_oxdiff_exptl_absorpt_empirical_full_min 0.729
_publcif_info_exptl_table_max_cols 4
_publcif_info_exptl_table_use_headnotes n
_publcif_funding_html
;
;

loop_
_space_group_symop_operation_xyz
'x, y, z'
'-x, y, -z'
'x+1/2, y+1/2, z'
'-x+1/2, y+1/2, -z'
'-x, -y, -z'
'x, -y, z'
'-x+1/2, -y+1/2, -z'
'x+1/2, -y+1/2, z'

loop_
_atom_site_label
_atom_site_type_symbol
_atom_site_fract_x
_atom_site_fract_y
_atom_site_fract_z
_atom_site_U_iso_or_equiv
_atom_site_adp_type
_atom_site_occupancy
_atom_site_site_symmetry_order
_atom_site_calc_flag
_atom_site_refinement_flags_posn
_atom_site_refinement_flags_adp
_atom_site_refinement_flags_occupancy
Rb1 Rb 0.09851(5) 0.5000 0.84812(8) 0.0210(3) Uani 1 2 d S T P
Ti1 Ti 0.35249(8) 0.5000 0.58849(14) 0.0108(3) Uani 1 2 d S T P
O3 O 0.1780(3) 0.5000 0.4797(5) 0.0143(8) Uani 1 2 d S T P
O1 O 0.5000 0.5000 0.5000 0.0197(13) Uani 1 4 d S T P
O2 O 0.3762(4) 0.5000 0.8367(6) 0.0207(9) Uani 1 2 d S T P

loop_
_atom_site_aniso_label
_atom_site_aniso_U_11
_atom_site_aniso_U_22
_atom_site_aniso_U_33
_atom_site_aniso_U_23
_atom_site_aniso_U_13
_atom_site_aniso_U_12
Rb1 0.0189(4) 0.0210(4) 0.0241(4) 0.000 0.0062(2) 0.000
Ti1 0.0044(5) 0.0102(6) 0.0173(5) 0.000 0.0007(4) 0.000
O3 0.0057(16) 0.012(2) 0.0240(19) 0.000 -0.0017(14) 0.000
O1 0.009(3) 0.013(3) 0.040(3) 0.000 0.009(2) 0.000
O2 0.019(2) 0.022(3) 0.0186(19) 0.000 -0.0011(16) 0.000

loop_
_atom_type_symbol
_atom_type_description
_atom_type_scat_dispersion_real
_atom_type_scat_dispersion_imag
_atom_type_scat_source
O O 0.0106 0.0060 'International Tables Vol C Tables 4.2.6.8 and 6.1.1.4'
Ti Ti 0.2776 0.4457 'International Tables Vol C Tables 4.2.6.8 and 6.1.1.4'
Rb Rb -0.9393 2.9676 'International Tables Vol C Tables 4.2.6.8 and 6.1.1.4'

loop_
_geom_angle_atom_site_label_1
_geom_angle_atom_site_label_2
_geom_angle_atom_site_label_3
_geom_angle
_geom_angle_site_symmetry_1
_geom_angle_site_symmetry_3
Rb1 Rb1 Ti1 77.00(2) 5_567 3_455
Rb1 Rb1 Ti1 77.00(2) 5_567 3_445
Rb1 Rb1 O3 78.28(7) 5_567 5_566
Ti1 Rb1 Ti1 64.28(2) 3_445 3_455
O3 Rb1 Rb1 156.90(7) . 5_567
O3 Rb1 Ti1 32.327(13) 5_566 3_445
O3 Rb1 Ti1 83.49(6) . 3_455
O3 Rb1 Ti1 83.49(6) . 3_445
O3 Rb1 Ti1 32.327(13) 5_566 3_455
O3 Rb1 O3 78.62(10) . 5_566
O3 Rb1 O1 55.29(5) . 3_455
O3 Rb1 O1 55.29(5) . 3_445
O3 Rb1 O2 60.33(10) . .
O3 Rb1 O2 110.74(9) . 3_445
O3 Rb1 O2 132.69(7) . 7_557
O3 Rb1 O2 110.74(9) . 3_455
O3 Rb1 O2 132.69(7) . 7_567
O1 Rb1 Rb1 107.89(2) 3_445 5_567
O1 Rb1 Rb1 107.89(2) 3_455 5_567
O1 Rb1 Ti1 31.583(15) 3_445 3_445
O1 Rb1 Ti1 31.583(15) 3_455 3_455
O1 Rb1 Ti1 78.231(19) 3_455 3_445
O1 Rb1 Ti1 78.231(19) 3_445 3_455
O1 Rb1 O3 49.18(4) 3_455 5_566
O1 Rb1 O3 49.18(4) 3_445 5_566
O1 Rb1 O1 75.031(16) 3_445 3_455
O1 Rb1 O2 101.41(6) 3_445 .
O1 Rb1 O2 55.89(7) 3_445 3_445
O1 Rb1 O2 100.25(6) 3_445 3_455
O1 Rb1 O2 101.41(6) 3_455 .
O1 Rb1 O2 100.25(6) 3_455 3_445
O1 Rb1 O2 55.89(7) 3_455 3_455
O2 Rb1 Rb1 60.17(8) 7_557 5_567
O2 Rb1 Rb1 52.77(7) 3_445 5_567
O2 Rb1 Rb1 60.17(8) 7_567 5_567
O2 Rb1 Rb1 52.77(7) 3_455 5_567
O2 Rb1 Rb1 142.77(8) . 5_567
O2 Rb1 Ti1 76.44(5) 3_455 3_445
O2 Rb1 Ti1 89.74(7) 7_567 3_455
O2 Rb1 Ti1 132.30(5) . 3_445
O2 Rb1 Ti1 28.38(7) 3_445 3_445
O2 Rb1 Ti1 132.30(5) . 3_455
O2 Rb1 Ti1 89.74(7) 7_557 3_445
O2 Rb1 Ti1 134.31(8) 7_557 3_455
O2 Rb1 Ti1 28.38(7) 3_455 3_455
O2 Rb1 Ti1 134.31(8) 7_567 3_445
O2 Rb1 Ti1 76.44(5) 3_445 3_455
O2 Rb1 O3 51.10(7) 3_445 5_566
O2 Rb1 O3 116.70(9) 7_567 5_566
O2 Rb1 O3 116.70(9) 7_557 5_566
O2 Rb1 O3 51.10(7) 3_455 5_566
O2 Rb1 O3 138.95(10) . 5_566
O2 Rb1 O1 99.29(5) 7_567 3_455
O2 Rb1 O1 99.29(5) 7_557 3_445
O2 Rb1 O1 165.07(8) 7_567 3_445
O2 Rb1 O1 165.07(8) 7_557 3_455
O2 Rb1 O2 142.55(5) 3_455 .
O2 Rb1 O2 82.73(10) 7_567 7_557
O2 Rb1 O2 142.55(5) 3_445 .
O2 Rb1 O2 112.94(6) 7_567 3_445
O2 Rb1 O2 65.68(12) 7_567 3_455
O2 Rb1 O2 93.21(10) 7_557 .
O2 Rb1 O2 112.94(6) 7_557 3_455
O2 Rb1 O2 65.68(12) 7_557 3_445
O2 Rb1 O2 74.67(9) 3_445 3_455
O2 Rb1 O2 93.21(10) 7_567 .
Rb1 Ti1 Rb1 61.715(19) 7_556 7_566
Rb1 Ti1 Rb1 118.09(2) 3 7_556
Rb1 Ti1 Rb1 130.59(2) . 7_556
Rb1 Ti1 Rb1 118.09(3) 3_545 7_566
Rb1 Ti1 Rb1 64.28(2) 3 3_545
Rb1 Ti1 Rb1 130.59(2) . 7_566
Rb1 Ti1 Rb1 110.90(3) 3 .
Rb1 Ti1 Rb1 85.71(2) 3 7_566
Rb1 Ti1 Rb1 85.71(2) 3_545 7_556
Rb1 Ti1 Rb1 110.90(3) 3_545 .
Ti1 Ti1 Rb1 109.448(17) 7_556 3_545
Ti1 Ti1 Rb1 101.58(4) 7_556 7_566
Ti1 Ti1 Rb1 172.28(4) 7_556 3
Ti1 Ti1 Rb1 101.58(4) 7_566 7_556
Ti1 Ti1 Rb1 66.29(3) 7_556 .
Ti1 Ti1 Rb1 64.30(3) 7_556 7_556
Ti1 Ti1 Rb1 66.29(3) 7_566 .
Ti1 Ti1 Rb1 109.448(17) 7_566 3
Ti1 Ti1 Rb1 64.30(3) 7_566 7_566
Ti1 Ti1 Rb1 172.28(4) 7_566 3_545
Ti1 Ti1 Ti1 76.40(4) 7_556 7_566
O3 Ti1 Rb1 90.04(11) 7_566 .
O3 Ti1 Rb1 145.31(4) . 3
O3 Ti1 Rb1 88.30(10) . 7_566
O3 Ti1 Rb1 51.26(11) . .
O3 Ti1 Rb1 136.01(10) 7_566 3_545
O3 Ti1 Rb1 72.25(10) 7_556 3_545
O3 Ti1 Rb1 90.04(11) 7_556 .
O3 Ti1 Rb1 88.30(10) . 7_556
O3 Ti1 Rb1 49.79(11) 7_556 7_556
O3 Ti1 Rb1 110.00(12) 7_566 7_556
O3 Ti1 Rb1 136.01(10) 7_556 3
O3 Ti1 Rb1 110.00(12) 7_556 7_566
O3 Ti1 Rb1 72.25(10) 7_566 3
O3 Ti1 Rb1 49.79(11) 7_566 7_566
O3 Ti1 Rb1 145.31(4) . 3_545
O3 Ti1 Ti1 114.41(11) 7_566 7_556
O3 Ti1 Ti1 38.96(10) 7_556 7_556
O3 Ti1 Ti1 38.90(3) . 7_566
O3 Ti1 Ti1 38.90(3) . 7_556
O3 Ti1 Ti1 114.41(11) 7_556 7_566
O3 Ti1 Ti1 38.96(10) 7_566 7_566
O3 Ti1 O3 77.86(10) 7_556 .
O3 Ti1 O3 77.86(10) 7_566 .
O3 Ti1 O3 148.6(2) 7_556 7_566
O1 Ti1 Rb1 60.79(2) . 3
O1 Ti1 Rb1 57.30(2) . 7_556
O1 Ti1 Rb1 60.79(2) . 3_545
O1 Ti1 Rb1 169.71(4) . .
O1 Ti1 Rb1 57.30(2) . 7_566
O1 Ti1 Ti1 121.07(4) . 7_566
O1 Ti1 Ti1 121.07(4) . 7_556
O1 Ti1 O3 139.03(12) . .
O1 Ti1 O3 92.73(11) . 7_566
O1 Ti1 O3 92.73(11) . 7_556
O2 Ti1 Rb1 61.30(11) . 3
O2 Ti1 Rb1 61.30(11) . 3_545
O2 Ti1 Rb1 59.47(14) . .
O2 Ti1 Rb1 144.38(7) . 7_566
O2 Ti1 Rb1 144.38(7) . 7_556
O2 Ti1 Ti1 112.17(11) . 7_556
O2 Ti1 Ti1 112.17(11) . 7_566
O2 Ti1 O3 110.73(18) . .
O2 Ti1 O3 103.48(11) . 7_566
O2 Ti1 O3 103.48(11) . 7_556
O2 Ti1 O1 110.25(15) . .
Rb1 O3 Rb1 101.38(10) . 5_566
Ti1 O3 Rb1 75.42(10) 7_566 5_566
Ti1 O3 Rb1 162.49(17) . 5_566
Ti1 O3 Rb1 98.40(12) 7_566 .
Ti1 O3 Rb1 98.40(12) 7_556 .
Ti1 O3 Rb1 75.42(10) 7_556 5_566
Ti1 O3 Rb1 96.13(14) . .
Ti1 O3 Ti1 102.14(10) 7_566 .
Ti1 O3 Ti1 148.6(2) 7_556 7_566
Ti1 O3 Ti1 102.14(10) 7_556 .
Rb1 O1 Rb1 75.031(16) 3 3_545
Rb1 O1 Rb1 180.0 3_545 7_566
Rb1 O1 Rb1 104.969(16) 7_556 3_545
Rb1 O1 Rb1 75.031(16) 7_556 7_566
Rb1 O1 Rb1 104.969(16) 3 7_566
Rb1 O1 Rb1 180.0 7_556 3
Ti1 O1 Rb1 92.37(3) . 7_556
Ti1 O1 Rb1 87.63(3) . 3
Ti1 O1 Rb1 87.63(3) . 3_545
Ti1 O1 Rb1 92.37(3) 5_666 3_545
Ti1 O1 Rb1 87.63(3) 5_666 7_566
Ti1 O1 Rb1 87.63(3) 5_666 7_556
Ti1 O1 Rb1 92.37(3) 5_666 3
Ti1 O1 Rb1 92.37(3) . 7_566
Ti1 O1 Ti1 180.0 5_666 .
Rb1 O2 Rb1 67.06(6) 7_557 3_545
Rb1 O2 Rb1 114.32(12) 7_557 3
Rb1 O2 Rb1 67.06(6) 7_567 3
Rb1 O2 Rb1 86.79(10) 7_557 .
Rb1 O2 Rb1 142.54(5) 3_545 .
Rb1 O2 Rb1 82.73(10) 7_567 7_557
Rb1 O2 Rb1 114.32(12) 7_567 3_545
Rb1 O2 Rb1 86.79(10) 7_567 .
Rb1 O2 Rb1 74.67(9) 3 3_545
Rb1 O2 Rb1 142.54(5) 3 .
Ti1 O2 Rb1 92.81(16) . .
Ti1 O2 Rb1 138.61(5) . 7_567
Ti1 O2 Rb1 90.33(13) . 3
Ti1 O2 Rb1 138.61(5) . 7_557
Ti1 O2 Rb1 90.33(13) . 3_545

loop_
_geom_bond_atom_site_label_1
_geom_bond_atom_site_label_2
_geom_bond_distance
_geom_bond_site_symmetry_2
Rb1 Rb1 3.3468(11) 5_567
Rb1 Ti1 3.5945(10) 3_445
Rb1 Ti1 3.5945(10) 3_455
Rb1 O3 2.878(4) .
Rb1 O3 3.537(4) 5_566
Rb1 O1 3.1400(5) 3_445
Rb1 O1 3.1400(5) 3_455
Rb1 O2 3.153(3) 3_445
Rb1 O2 2.894(3) 7_557
Rb1 O2 3.153(3) 3_455
Rb1 O2 3.164(4) .
Rb1 O2 2.894(3) 7_567
Ti1 Rb1 3.5945(10) 3
Ti1 Rb1 3.5945(10) 3_545
Ti1 Rb1 3.7281(10) 7_556
Ti1 Rb1 3.7281(10) 7_566
Ti1 Ti1 3.0920(14) 7_566
Ti1 Ti1 3.0920(14) 7_556
Ti1 O3 1.9861(10) 7_556
Ti1 O3 1.988(4) .
Ti1 O3 1.9861(10) 7_566
Ti1 O1 1.8842(9) .
Ti1 O2 1.709(4) .
O3 Rb1 3.537(4) 5_566
O3 Ti1 1.9861(10) 7_566
O3 Ti1 1.9861(10) 7_556
O1 Rb1 3.1400(5) 7_556
O1 Rb1 3.1400(5) 3_545
O1 Rb1 3.1400(5) 7_566
O1 Rb1 3.1400(5) 3
O1 Ti1 1.8841(9) 5_666
O2 Rb1 2.894(3) 7_567
O2 Rb1 3.153(3) 3
O2 Rb1 3.153(3) 3_545
O2 Rb1 2.894(3) 7_557

loop_
_publcif_info_datablock.id
_publcif_info_datablock.publ_exptl
_publcif_info_datablock.publ_geom
_publcif_info_datablock.structure
{a1145387-be42-4378-941b-59a9ea0b78fd} y y y

loop_
_publcif_info_exptl_table_extra_item
sin_theta_over_lambda_max

loop_
_publcif_info_tables.block_id
_publcif_info_tables.reference_item
{a1145387-be42-4378-941b-59a9ea0b78fd} '_publcif_info_datablock.publ_exptl'

loop_
_publcif_info_cif.paper_type
CE
